data_7035587
loop_
_publ_author_name
'Bispinghoff, Mark'
'Tondreau, Aaron M.'
'Gr\"utzmacher, Hansj\"org'
'Faradji, Charly A.'
'Pringle, Paul G.'

_publ_section_title
;
 Carbene insertion into a P-H bond: parent phosphinidene-carbene adducts
 from PH3 and bis(phosphinidene)mercury complexes.
;
_journal_issue 14
_journal_name_full 'Dalton transactions (Cambridge, England : 2003)'
_journal_page_first 5999
_journal_page_last 6003
_journal_paper_doi 10.1039/c5dt01741f
_journal_volume 45
_journal_year 2016
_chemical_formula_moiety 'C27 H41 N2 P'
_chemical_formula_sum 'C27 H41 N2 P'
_chemical_formula_weight 424.59
_chemical_name_systematic 1,3-bis(2,6-diisopropylphenyl)-2-phosphanylimidazolidine
_chemical_properties_physical 'Air-sensitive, Moisture-sensitive, Heat-sensitive, Oxygen-sensitive'
_space_group_crystal_system orthorhombic
_space_group_IT_number 61
_space_group_name_Hall '-P 2ac 2ab'
_space_group_name_H-M_alt 'P b c a'
_symmetry_space_group_name_Hall '-P 2ac 2ab'
_symmetry_space_group_name_H-M 'P b c a'
_atom_sites_solution_hydrogens geom
_atom_sites_solution_primary direct
_atom_sites_solution_secondary difmap
_audit_creation_date 2015-03-24
_audit_creation_method
;
Olex2 1.2
(compiled 2015.01.26 svn.r3150 for OlexSys, GUI svn.r4998)
;
_audit_update_record
;
2015-03-25 deposited with the CCDC.
2015-06-30 downloaded from the CCDC.
;
_cell_angle_alpha 90.00
_cell_angle_beta 90.00
_cell_angle_gamma 90.00
_cell_formula_units_Z 8
_cell_length_a 12.1771(3)
_cell_length_b 16.0504(3)
_cell_length_c 26.4131(5)
_cell_measurement_reflns_used 13677
_cell_measurement_temperature 105.7(3)
_cell_measurement_theta_max 31.5100
_cell_measurement_theta_min 2.9680
_cell_volume 5162.37(19)
_computing_cell_refinement
;
CrysAlisPro, Agilent Technologies,
Version 1.171.37.35 (release 13-08-2014 CrysAlis171 .NET)
(compiled Aug 13 2014,18:06:01)
;
_computing_data_collection
;
CrysAlisPro, Agilent Technologies,
Version 1.171.37.35 (release 13-08-2014 CrysAlis171 .NET)
(compiled Aug 13 2014,18:06:01)
;
_computing_data_reduction
;
CrysAlisPro, Agilent Technologies,
Version 1.171.37.35 (release 13-08-2014 CrysAlis171 .NET)
(compiled Aug 13 2014,18:06:01)
;
_computing_molecular_graphics 'Olex2 (Dolomanov et al., 2009)'
_computing_publication_material 'Olex2 (Dolomanov et al., 2009)'
_computing_structure_refinement 'XL (Sheldrick, 2008)'
_computing_structure_solution 'ShelXT (Sheldrick, 2015)'
_diffrn_ambient_environment N~2~
_diffrn_ambient_temperature 105.7(3)
_diffrn_detector 'CCD plate'
_diffrn_detector_area_resol_mean 16.0839
_diffrn_detector_type Sapphire3
_diffrn_measured_fraction_theta_full 0.999
_diffrn_measured_fraction_theta_max 0.999
_diffrn_measurement_details
;
  1 omega  -97.00  -48.00   1.0000   45.0000
omega____ theta____ kappa____ phi______ frames
    -      -26.3865  -77.0000   30.0000 49

  2 omega   53.00   96.00   1.0000   45.0000
omega____ theta____ kappa____ phi______ frames
    -       26.8553  179.0000 -180.0000 43

  3 omega   36.00  103.00   1.0000   45.0000
omega____ theta____ kappa____ phi______ frames
    -       26.8553  179.0000   60.0000 67

  4 omega  -36.00   10.00   1.0000   45.0000
omega____ theta____ kappa____ phi______ frames
    -      -26.3865  -90.0000   57.0000 46

  5 omega  -95.00   -5.00   1.0000   45.0000
omega____ theta____ kappa____ phi______ frames
    -      -26.3865  -57.0000 -120.0000 90

  6 omega  -95.00  -26.00   1.0000   45.0000
omega____ theta____ kappa____ phi______ frames
    -      -26.3865  -57.0000  150.0000 69

  7 omega   34.00  103.00   1.0000   45.0000
omega____ theta____ kappa____ phi______ frames
    -       26.8553  179.0000  -60.0000 69
;
_diffrn_measurement_device 'four-circle diffractometer'
_diffrn_measurement_device_type 'Xcalibur, Sapphire3'
_diffrn_measurement_method '\w scans'
_diffrn_orient_matrix_UB_11 -0.0537990000
_diffrn_orient_matrix_UB_12 -0.0015834000
_diffrn_orient_matrix_UB_13 -0.0102996000
_diffrn_orient_matrix_UB_21 -0.0208417000
_diffrn_orient_matrix_UB_22 0.0196946000
_diffrn_orient_matrix_UB_23 0.0220481000
_diffrn_orient_matrix_UB_31 0.0082180000
_diffrn_orient_matrix_UB_32 0.0394941000
_diffrn_orient_matrix_UB_33 -0.0113696000
_diffrn_radiation_monochromator graphite
_diffrn_radiation_probe x-ray
_diffrn_radiation_type MoK\a
_diffrn_radiation_wavelength 0.71073
_diffrn_reflns_av_R_equivalents 0.0450
_diffrn_reflns_av_unetI/netI 0.0266
_diffrn_reflns_limit_h_max 15
_diffrn_reflns_limit_h_min -15
_diffrn_reflns_limit_k_max 20
_diffrn_reflns_limit_k_min -20
_diffrn_reflns_limit_l_max 33
_diffrn_reflns_limit_l_min -33
_diffrn_reflns_number 38487
_diffrn_reflns_theta_full 26.37
_diffrn_reflns_theta_max 26.37
_diffrn_reflns_theta_min 2.97
_diffrn_source 'Enhance (Mo) X-ray Source'
_exptl_absorpt_coefficient_mu 0.122
_exptl_absorpt_correction_T_max 1.00000
_exptl_absorpt_correction_T_min 0.91700
_exptl_absorpt_correction_type multi-scan
_exptl_absorpt_process_details
;
CrysAlisPro, Agilent Technologies,
Version 1.171.37.35 (release 13-08-2014 CrysAlis171 .NET)
(compiled Aug 13 2014,18:06:01)
Empirical absorption correction using spherical harmonics,
 implemented in SCALE3 ABSPACK scaling algorithm.
Empirical absorption correction using spherical harmonics,
 implemented in SCALE3 ABSPACK scaling algorithm.
;
_exptl_crystal_colour 'clear colourless'
_exptl_crystal_colour_lustre clear
_exptl_crystal_colour_primary colourless
_exptl_crystal_density_diffrn 1.093
_exptl_crystal_density_method 'not measured'
_exptl_crystal_description irregular
_exptl_crystal_F_000 1856
_exptl_crystal_recrystallization_method 'Re-crystallisation from solvent: n-hexane'
_exptl_crystal_size_max 0.16
_exptl_crystal_size_mid 0.16
_exptl_crystal_size_min 0.1
_refine_diff_density_max 0.375
_refine_diff_density_min -0.386
_refine_diff_density_rms 0.044
_refine_ls_extinction_method none
_refine_ls_goodness_of_fit_ref 1.111
_refine_ls_hydrogen_treatment mixed
_refine_ls_matrix_type full
_refine_ls_number_parameters 287
_refine_ls_number_reflns 5270
_refine_ls_number_restraints 0
_refine_ls_restrained_S_all 1.111
_refine_ls_R_factor_all 0.0633
_refine_ls_R_factor_gt 0.0545
_refine_ls_shift/su_max 0.001
_refine_ls_shift/su_mean 0.000
_refine_ls_structure_factor_coef Fsqd
_refine_ls_weighting_details 'calc w=1/[\s^2^(Fo^2^)+(0.0545P)^2^+3.1252P] where P=(Fo^2^+2Fc^2^)/3'
_refine_ls_weighting_scheme calc
_refine_ls_wR_factor_gt 0.1275
_refine_ls_wR_factor_ref 0.1323
_reflns_number_gt 4669
_reflns_number_total 5270
_reflns_threshold_expression >2sigma(I)
_cod_data_source_file c5dt01741f2.cif
_cod_data_source_block DippNHCstarH-PH2
_cod_depositor_comments 'Adding full bibliography for 7035586--7035589.cif.'
_cod_original_cell_volume 5162.35(19)
_cod_database_code 7035587
_chemical_oxdiff_formula C27H41N2P
_reflns_odcompleteness_completeness 99.74
_reflns_odcompleteness_iscentric 1
_reflns_odcompleteness_theta 26.32
_olex2_refinement_description
;
1. Fixed Uiso
 At 1.2 times of:
  All C(H) groups, All C(H,H) groups
 At 1.5 times of:
  All C(H,H,H) groups
2.a Ternary CH refined with riding coordinates:
 C22(H22), C1(H1), C10(H10), C25(H25), C13(H13)
2.b Secondary CH2 refined with riding coordinates:
 C3(H3A,H3B), C2(H2A,H2B)
2.c Aromatic/amide H refined with riding coordinates:
 C6(H6), C7(H7), C20(H20), C8(H8), C18(H18), C19(H19)
2.d Idealised Me refined as rotating group:
 C26(H26A,H26B,H26C), C23(H23A,H23B,H23C), C27(H27A,H27B,H27C), C24(H24A,H24B,
 H24C), C14(H14A,H14B,H14C), C15(H15A,H15B,H15C), C11(H11A,H11B,H11C), C12(H12A,
 H12B,H12C)
;
_olex2_submission_special_instructions 'No special instructions were received'

loop_
_space_group_symop_id
_space_group_symop_operation_xyz
1 'x, y, z'
2 '-x+1/2, -y, z+1/2'
3 '-x, y+1/2, -z+1/2'
4 'x+1/2, -y+1/2, -z'
5 '-x, -y, -z'
6 'x-1/2, y, -z-1/2'
7 'x, -y-1/2, z-1/2'
8 '-x-1/2, y-1/2, z'

loop_
_atom_site_label
_atom_site_type_symbol
_atom_site_fract_x
_atom_site_fract_y
_atom_site_fract_z
_atom_site_U_iso_or_equiv
_atom_site_adp_type
_atom_site_occupancy
_atom_site_calc_flag
_atom_site_refinement_flags_posn
P1 P 0.56023(5) 0.83623(3) 0.61964(2) 0.03394(16) Uani 1 d .
N2 N 0.40727(11) 0.71903(9) 0.64818(5) 0.0185(3) Uani 1 d .
N1 N 0.48982(12) 0.69142(9) 0.57373(5) 0.0214(3) Uani 1 d .
C16 C 0.39117(13) 0.74359(11) 0.69999(6) 0.0193(3) Uani 1 d .
C21 C 0.32535(14) 0.81408(11) 0.70880(6) 0.0222(4) Uani 1 d .
C9 C 0.64247(15) 0.59835(11) 0.54828(6) 0.0226(4) Uani 1 d .
C17 C 0.43568(14) 0.69794(11) 0.74072(6) 0.0223(4) Uani 1 d .
C5 C 0.59263(15) 0.71923(11) 0.49659(6) 0.0224(4) Uani 1 d .
C4 C 0.57703(14) 0.66931(11) 0.53976(6) 0.0207(4) Uani 1 d .
C6 C 0.67615(16) 0.69760(12) 0.46292(7) 0.0267(4) Uani 1 d .
H6 H 0.6874 0.7298 0.4341 0.032 Uiso 1 calc R
C22 C 0.27044(15) 0.86072(11) 0.66575(7) 0.0254(4) Uani 1 d .
H22 H 0.2937 0.8345 0.6340 0.030 Uiso 1 calc R
C1 C 0.51413(14) 0.72432(11) 0.62385(6) 0.0209(4) Uani 1 d .
H1 H 0.5686 0.6899 0.6414 0.025 Uiso 1 calc R
C7 C 0.74261(16) 0.62913(12) 0.47155(7) 0.0283(4) Uani 1 d .
H7 H 0.7989 0.6164 0.4490 0.034 Uiso 1 calc R
C3 C 0.34825(14) 0.64723(11) 0.62832(6) 0.0224(4) Uani 1 d .
H3A H 0.2695 0.6558 0.6298 0.027 Uiso 1 calc R
H3B H 0.3667 0.5970 0.6469 0.027 Uiso 1 calc R
C20 C 0.30705(15) 0.83931(12) 0.75865(7) 0.0293(4) Uani 1 d .
H20 H 0.2644 0.8863 0.7650 0.035 Uiso 1 calc R
C8 C 0.72533(15) 0.57992(11) 0.51342(7) 0.0273(4) Uani 1 d .
H8 H 0.7696 0.5335 0.5186 0.033 Uiso 1 calc R
C2 C 0.38843(15) 0.64242(11) 0.57369(6) 0.0239(4) Uani 1 d .
H2A H 0.4027 0.5852 0.5639 0.029 Uiso 1 calc R
H2B H 0.3348 0.6661 0.5507 0.029 Uiso 1 calc R
C18 C 0.41393(15) 0.72560(13) 0.78998(7) 0.0279(4) Uani 1 d .
H18 H 0.4424 0.6961 0.8173 0.033 Uiso 1 calc R
C10 C 0.51890(16) 0.79326(11) 0.48476(7) 0.0261(4) Uani 1 d .
H10 H 0.4725 0.8030 0.5145 0.031 Uiso 1 calc R
C25 C 0.50587(15) 0.62088(12) 0.73361(7) 0.0253(4) Uani 1 d .
H25 H 0.5087 0.6087 0.6973 0.030 Uiso 1 calc R
C13 C 0.62528(16) 0.53989(11) 0.59287(7) 0.0278(4) Uani 1 d .
H13 H 0.5633 0.5611 0.6127 0.033 Uiso 1 calc R
C19 C 0.35142(16) 0.79546(14) 0.79879(7) 0.0330(5) Uani 1 d .
H19 H 0.3390 0.8132 0.8318 0.040 Uiso 1 calc R
C26 C 0.62401(16) 0.63606(13) 0.75171(8) 0.0330(4) Uani 1 d .
H26A H 0.6531 0.6845 0.7352 0.049 Uiso 1 calc GR
H26B H 0.6685 0.5885 0.7436 0.049 Uiso 1 calc GR
H26C H 0.6242 0.6446 0.7877 0.049 Uiso 1 calc GR
C23 C 0.30439(19) 0.95259(12) 0.66344(9) 0.0390(5) Uani 1 d .
H23A H 0.2807 0.9804 0.6937 0.059 Uiso 1 calc GR
H23B H 0.2709 0.9785 0.6346 0.059 Uiso 1 calc GR
H23C H 0.3828 0.9564 0.6606 0.059 Uiso 1 calc GR
C27 C 0.45640(17) 0.54493(13) 0.76009(8) 0.0354(5) Uani 1 d .
H27A H 0.4566 0.5538 0.7960 0.053 Uiso 1 calc GR
H27B H 0.4993 0.4964 0.7522 0.053 Uiso 1 calc GR
H27C H 0.3823 0.5369 0.7486 0.053 Uiso 1 calc GR
C24 C 0.14537(17) 0.85285(15) 0.66913(8) 0.0389(5) Uani 1 d .
H24A H 0.1251 0.7951 0.6679 0.058 Uiso 1 calc GR
H24B H 0.1122 0.8818 0.6412 0.058 Uiso 1 calc GR
H24C H 0.1203 0.8768 0.7004 0.058 Uiso 1 calc GR
C14 C 0.5955(2) 0.45197(12) 0.57465(9) 0.0400(5) Uani 1 d .
H14A H 0.5315 0.4546 0.5535 0.060 Uiso 1 calc GR
H14B H 0.5807 0.4171 0.6034 0.060 Uiso 1 calc GR
H14C H 0.6557 0.4292 0.5557 0.060 Uiso 1 calc GR
C15 C 0.72576(19) 0.53748(15) 0.62753(8) 0.0414(5) Uani 1 d .
H15A H 0.7877 0.5163 0.6091 0.062 Uiso 1 calc GR
H15B H 0.7110 0.5019 0.6559 0.062 Uiso 1 calc GR
H15C H 0.7417 0.5927 0.6394 0.062 Uiso 1 calc GR
C11 C 0.5843(2) 0.87309(13) 0.47507(10) 0.0482(6) Uani 1 d .
H11A H 0.6356 0.8816 0.5022 0.072 Uiso 1 calc GR
H11B H 0.5349 0.9196 0.4733 0.072 Uiso 1 calc GR
H11C H 0.6234 0.8681 0.4437 0.072 Uiso 1 calc GR
C12 C 0.4433(2) 0.77378(15) 0.44040(8) 0.0446(6) Uani 1 d .
H12A H 0.4867 0.7599 0.4112 0.067 Uiso 1 calc GR
H12B H 0.3988 0.8216 0.4330 0.067 Uiso 1 calc GR
H12C H 0.3969 0.7275 0.4490 0.067 Uiso 1 calc GR
H1A H 0.5938(19) 0.8487(15) 0.6654(9) 0.047(7) Uiso 1 d .
H1B H 0.662(2) 0.8214(15) 0.5983(9) 0.052(7) Uiso 1 d .

loop_
_atom_site_aniso_label
_atom_site_aniso_U_11
_atom_site_aniso_U_22
_atom_site_aniso_U_33
_atom_site_aniso_U_23
_atom_site_aniso_U_13
_atom_site_aniso_U_12
P1 0.0378(3) 0.0311(3) 0.0329(3) -0.0060(2) 0.0036(2) -0.0130(2)
N2 0.0186(7) 0.0224(7) 0.0146(7) -0.0032(5) 0.0020(5) -0.0010(6)
N1 0.0218(7) 0.0256(7) 0.0168(7) -0.0050(6) 0.0031(6) -0.0028(6)
C16 0.0159(8) 0.0262(9) 0.0157(8) -0.0030(7) -0.0002(6) -0.0031(7)
C21 0.0177(8) 0.0273(9) 0.0217(9) -0.0054(7) -0.0025(7) -0.0021(7)
C9 0.0267(9) 0.0220(8) 0.0192(8) -0.0007(7) 0.0007(7) -0.0004(7)
C17 0.0166(8) 0.0309(9) 0.0193(9) -0.0015(7) -0.0008(7) -0.0029(7)
C5 0.0267(9) 0.0223(9) 0.0182(8) -0.0012(7) 0.0006(7) -0.0010(7)
C4 0.0223(8) 0.0234(8) 0.0165(8) -0.0042(7) 0.0015(7) -0.0021(7)
C6 0.0323(10) 0.0286(9) 0.0193(9) 0.0022(7) 0.0067(7) -0.0008(8)
C22 0.0268(9) 0.0252(9) 0.0241(9) -0.0071(7) -0.0046(7) 0.0060(8)
C1 0.0216(8) 0.0228(8) 0.0184(8) -0.0016(7) 0.0024(7) -0.0003(7)
C7 0.0278(10) 0.0323(10) 0.0249(9) -0.0027(8) 0.0099(8) 0.0025(8)
C3 0.0218(9) 0.0266(9) 0.0188(8) -0.0020(7) 0.0006(7) -0.0032(7)
C20 0.0260(9) 0.0356(10) 0.0262(10) -0.0134(8) -0.0008(8) 0.0031(8)
C8 0.0280(10) 0.0249(9) 0.0288(9) -0.0016(7) 0.0022(8) 0.0062(8)
C2 0.0239(9) 0.0292(9) 0.0188(8) -0.0046(7) 0.0001(7) -0.0016(7)
C18 0.0240(9) 0.0434(11) 0.0163(8) -0.0006(8) -0.0039(7) -0.0028(8)
C10 0.0340(10) 0.0243(9) 0.0199(9) 0.0016(7) 0.0041(7) 0.0051(8)
C25 0.0248(9) 0.0312(10) 0.0200(9) 0.0027(7) -0.0032(7) 0.0019(8)
C13 0.0334(10) 0.0250(9) 0.0251(9) 0.0036(7) 0.0057(8) 0.0045(8)
C19 0.0309(10) 0.0511(12) 0.0169(9) -0.0127(8) 0.0004(8) -0.0028(9)
C26 0.0237(10) 0.0365(11) 0.0387(11) 0.0062(9) -0.0030(8) 0.0018(8)
C23 0.0445(13) 0.0264(10) 0.0461(12) -0.0068(9) -0.0081(10) 0.0072(9)
C27 0.0320(11) 0.0344(11) 0.0399(12) 0.0071(9) -0.0067(9) -0.0030(9)
C24 0.0284(11) 0.0514(13) 0.0368(11) -0.0071(10) -0.0083(9) 0.0070(10)
C14 0.0523(13) 0.0262(10) 0.0416(12) 0.0045(9) 0.0116(10) -0.0002(9)
C15 0.0475(13) 0.0448(13) 0.0319(11) 0.0104(9) -0.0030(10) 0.0084(11)
C11 0.0517(14) 0.0264(11) 0.0665(16) 0.0098(11) 0.0122(12) 0.0038(10)
C12 0.0568(14) 0.0449(13) 0.0321(11) -0.0052(10) -0.0123(10) 0.0218(11)

loop_
_atom_type_symbol
_atom_type_description
_atom_type_scat_dispersion_real
_atom_type_scat_dispersion_imag
_atom_type_scat_source
C C 0.0033 0.0016 'International Tables Vol C Tables 4.2.6.8 and 6.1.1.4'
H H 0.0000 0.0000 'International Tables Vol C Tables 4.2.6.8 and 6.1.1.4'
N N 0.0061 0.0033 'International Tables Vol C Tables 4.2.6.8 and 6.1.1.4'
P P 0.1023 0.0942 'International Tables Vol C Tables 4.2.6.8 and 6.1.1.4'

loop_
_geom_angle_atom_site_label_1
_geom_angle_atom_site_label_2
_geom_angle_atom_site_label_3
_geom_angle
C1 P1 H1A 100.7(10)
C1 P1 H1B 97.3(10)
H1A P1 H1B 97.3(15)
C16 N2 C1 121.79(13)
C16 N2 C3 119.52(13)
C1 N2 C3 109.20(13)
C4 N1 C1 120.53(14)
C4 N1 C2 119.39(13)
C1 N1 C2 111.54(13)
C21 C16 N2 117.12(15)
C21 C16 C17 120.74(15)
C17 C16 N2 122.10(15)
C16 C21 C22 121.64(15)
C20 C21 C16 118.72(16)
C20 C21 C22 119.59(16)
C4 C9 C13 123.03(16)
C8 C9 C4 118.32(16)
C8 C9 C13 118.63(16)
C16 C17 C25 123.12(15)
C18 C17 C16 118.13(17)
C18 C17 C25 118.74(16)
C4 C5 C10 122.12(16)
C6 C5 C4 118.27(16)
C6 C5 C10 119.57(16)
C9 C4 N1 121.26(15)
C5 C4 N1 117.78(15)
C5 C4 C9 120.93(16)
C5 C6 H6 119.4
C7 C6 C5 121.27(17)
C7 C6 H6 119.4
C21 C22 H22 107.6
C21 C22 C23 112.69(15)
C21 C22 C24 110.74(16)
C23 C22 H22 107.6
C24 C22 H22 107.6
C24 C22 C23 110.49(16)
P1 C1 H1 111.3
N2 C1 P1 110.39(11)
N2 C1 N1 101.46(13)
N2 C1 H1 111.3
N1 C1 P1 110.64(11)
N1 C1 H1 111.3
C6 C7 H7 120.0
C8 C7 C6 119.93(17)
C8 C7 H7 120.0
N2 C3 H3A 111.2
N2 C3 H3B 111.2
N2 C3 C2 102.85(13)
H3A C3 H3B 109.1
C2 C3 H3A 111.2
C2 C3 H3B 111.2
C21 C20 H20 119.5
C19 C20 C21 120.90(18)
C19 C20 H20 119.5
C9 C8 H8 119.4
C7 C8 C9 121.25(17)
C7 C8 H8 119.4
N1 C2 C3 104.04(13)
N1 C2 H2A 110.9
N1 C2 H2B 110.9
C3 C2 H2A 110.9
C3 C2 H2B 110.9
H2A C2 H2B 109.0
C17 C18 H18 119.3
C19 C18 C17 121.38(17)
C19 C18 H18 119.3
C5 C10 H10 107.5
C5 C10 C11 112.41(17)
C5 C10 C12 110.75(15)
C11 C10 H10 107.5
C12 C10 H10 107.5
C12 C10 C11 110.97(18)
C17 C25 H25 107.7
C17 C25 C26 111.12(16)
C17 C25 C27 111.83(15)
C26 C25 H25 107.7
C27 C25 H25 107.7
C27 C25 C26 110.68(15)
C9 C13 H13 107.8
C9 C13 C14 110.92(16)
C9 C13 C15 111.68(16)
C14 C13 H13 107.8
C15 C13 H13 107.8
C15 C13 C14 110.71(17)
C20 C19 H19 119.9
C18 C19 C20 120.10(17)
C18 C19 H19 119.9
C25 C26 H26A 109.5
C25 C26 H26B 109.5
C25 C26 H26C 109.5
H26A C26 H26B 109.5
H26A C26 H26C 109.5
H26B C26 H26C 109.5
C22 C23 H23A 109.5
C22 C23 H23B 109.5
C22 C23 H23C 109.5
H23A C23 H23B 109.5
H23A C23 H23C 109.5
H23B C23 H23C 109.5
C25 C27 H27A 109.5
C25 C27 H27B 109.5
C25 C27 H27C 109.5
H27A C27 H27B 109.5
H27A C27 H27C 109.5
H27B C27 H27C 109.5
C22 C24 H24A 109.5
C22 C24 H24B 109.5
C22 C24 H24C 109.5
H24A C24 H24B 109.5
H24A C24 H24C 109.5
H24B C24 H24C 109.5
C13 C14 H14A 109.5
C13 C14 H14B 109.5
C13 C14 H14C 109.5
H14A C14 H14B 109.5
H14A C14 H14C 109.5
H14B C14 H14C 109.5
C13 C15 H15A 109.5
C13 C15 H15B 109.5
C13 C15 H15C 109.5
H15A C15 H15B 109.5
H15A C15 H15C 109.5
H15B C15 H15C 109.5
C10 C11 H11A 109.5
C10 C11 H11B 109.5
C10 C11 H11C 109.5
H11A C11 H11B 109.5
H11A C11 H11C 109.5
H11B C11 H11C 109.5
C10 C12 H12A 109.5
C10 C12 H12B 109.5
C10 C12 H12C 109.5
H12A C12 H12B 109.5
H12A C12 H12C 109.5
H12B C12 H12C 109.5

loop_
_geom_bond_atom_site_label_1
_geom_bond_atom_site_label_2
_geom_bond_distance
P1 C1 1.8850(18)
P1 H1A 1.29(2)
P1 H1B 1.38(3)
N2 C16 1.438(2)
N2 C1 1.454(2)
N2 C3 1.456(2)
N1 C4 1.435(2)
N1 C1 1.456(2)
N1 C2 1.464(2)
C16 C21 1.406(2)
C16 C17 1.410(2)
C21 C22 1.517(2)
C21 C20 1.395(2)
C9 C4 1.408(2)
C9 C8 1.398(2)
C9 C13 1.520(2)
C17 C18 1.400(2)
C17 C25 1.515(3)
C5 C4 1.406(2)
C5 C6 1.395(2)
C5 C10 1.522(2)
C6 H6 0.9300
C6 C7 1.384(3)
C22 H22 0.9800
C22 C23 1.533(3)
C22 C24 1.531(3)
C1 H1 0.9800
C7 H7 0.9300
C7 C8 1.375(3)
C3 H3A 0.9700
C3 H3B 0.9700
C3 C2 1.526(2)
C20 H20 0.9300
C20 C19 1.383(3)
C8 H8 0.9300
C2 H2A 0.9700
C2 H2B 0.9700
C18 H18 0.9300
C18 C19 1.375(3)
C10 H10 0.9800
C10 C11 1.530(3)
C10 C12 1.522(3)
C25 H25 0.9800
C25 C26 1.535(3)
C25 C27 1.529(3)
C13 H13 0.9800
C13 C14 1.534(3)
C13 C15 1.529(3)
C19 H19 0.9300
C26 H26A 0.9600
C26 H26B 0.9600
C26 H26C 0.9600
C23 H23A 0.9600
C23 H23B 0.9600
C23 H23C 0.9600
C27 H27A 0.9600
C27 H27B 0.9600
C27 H27C 0.9600
C24 H24A 0.9600
C24 H24B 0.9600
C24 H24C 0.9600
C14 H14A 0.9600
C14 H14B 0.9600
C14 H14C 0.9600
C15 H15A 0.9600
C15 H15B 0.9600
C15 H15C 0.9600
C11 H11A 0.9600
C11 H11B 0.9600
C11 H11C 0.9600
C12 H12A 0.9600
C12 H12B 0.9600
C12 H12C 0.9600
